data_4032610
loop_
_publ_author_name
'Dunn, Michelle H.'
'Konstandaras, Nicholas'
'Cole, Marcus L.'
'Harper, Jason B.'

_publ_section_title
;
 Targeted and Systematic Approach to the Study of pKa Values of
 Imidazolium Salts in Dimethyl Sulfoxide.
;
_journal_issue 14
_journal_name_full 'The Journal of organic chemistry'
_journal_page_first 7324
_journal_page_last 7331
_journal_paper_doi 10.1021/acs.joc.7b00716
_journal_volume 82
_journal_year 2017
_chemical_formula_moiety 'C23 H29 N2, Cl, 1.5(O)'
_chemical_formula_sum 'C23 H32 Cl N2 O1.5'
_chemical_formula_weight 395.95
_chemical_temperature_decomposition 511
_space_group_crystal_system monoclinic
_space_group_IT_number 15
_space_group_name_Hall '-C 2yc'
_space_group_name_H-M_alt 'C 1 2/c 1'
_symmetry_cell_setting monoclinic
_symmetry_Int_Tables_number 15
_symmetry_space_group_name_Hall '-C 2yc'
_symmetry_space_group_name_H-M 'C 1 2/c 1'
_atom_sites_solution_hydrogens mixed
_atom_sites_solution_primary direct
_audit_creation_method
;
Olex2 1.2
(compiled 2017.03.02 svn.r3394 for OlexSys, GUI svn.r5324)
;
_cell_angle_alpha 90
_cell_angle_beta 120.041(2)
_cell_angle_gamma 90
_cell_formula_units_Z 8
_cell_length_a 25.7192(16)
_cell_length_b 9.8350(7)
_cell_length_c 21.2755(15)
_cell_measurement_reflns_used 5452
_cell_measurement_temperature 150(2)
_cell_measurement_theta_max 28.131
_cell_measurement_theta_min 2.264
_cell_volume 4658.7(6)
_computing_cell_refinement 'SAINT v8.34A (Bruker, 2013)'
_computing_data_reduction 'SAINT v8.34A (Bruker, 2013)'
_computing_molecular_graphics 'Olex2 (Dolomanov et al., 2009)'
_computing_publication_material 'Olex2 (Dolomanov et al., 2009)'
_computing_structure_refinement 'ShelXL (Sheldrick, 2015)'
_computing_structure_solution 'ShelXS (Sheldrick, 2008)'
_diffrn_ambient_temperature 150(2)
_diffrn_detector 'Bruker APEX2 area detector'
_diffrn_detector_area_resol_mean 7.9
_diffrn_detector_type 'CCD area detector'
_diffrn_measured_fraction_theta_full 0.998
_diffrn_measured_fraction_theta_max 0.944
_diffrn_measurement_device 'three-circle diffractometer'
_diffrn_measurement_device_type 'Bruker APEX2 microsource'
_diffrn_measurement_method '\f and \w scans'
_diffrn_radiation_monochromator 'mirror optics'
_diffrn_radiation_probe x-ray
_diffrn_radiation_type MoK\a
_diffrn_radiation_wavelength 0.71073
_diffrn_reflns_av_R_equivalents 0.0433
_diffrn_reflns_av_unetI/netI 0.0513
_diffrn_reflns_Laue_measured_fraction_full 0.998
_diffrn_reflns_Laue_measured_fraction_max 0.944
_diffrn_reflns_limit_h_max 36
_diffrn_reflns_limit_h_min -36
_diffrn_reflns_limit_k_max 13
_diffrn_reflns_limit_k_min -12
_diffrn_reflns_limit_l_max 29
_diffrn_reflns_limit_l_min -30
_diffrn_reflns_number 21960
_diffrn_reflns_point_group_measured_fraction_full 0.998
_diffrn_reflns_point_group_measured_fraction_max 0.944
_diffrn_reflns_theta_full 25.242
_diffrn_reflns_theta_max 30.586
_diffrn_reflns_theta_min 3.191
_diffrn_source 'microfocus sealed X-ray tube'
_diffrn_source_type 'Incoatec I\ms'
_diffrn_standards_number 0
_exptl_absorpt_coefficient_mu 0.180
_exptl_absorpt_correction_T_max 0.7461
_exptl_absorpt_correction_T_min 0.6231
_exptl_absorpt_correction_type multi-scan
_exptl_absorpt_process_details
;   
SADABS-2014/2 (Bruker,2014/2) was used for absorption correction.
 wR2(int) was 0.1100 before and 0.0501 after correction. 
The Ratio of minimum to maximum transmission is 0.8351. 
The \l/2 correction factor is 0.00150.
;
_exptl_crystal_colour 'clear colourless'
_exptl_crystal_colour_lustre clear
_exptl_crystal_colour_primary colourless
_exptl_crystal_density_diffrn 1.129
_exptl_crystal_description plate
_exptl_crystal_F_000 1704
_exptl_crystal_preparation 'cut from larger plate'
_exptl_crystal_recrystallization_method dcm:hexane
_exptl_crystal_size_max 0.15
_exptl_crystal_size_mid 0.11
_exptl_crystal_size_min 0.05
_refine_diff_density_max 0.705
_refine_diff_density_min -0.426
_refine_diff_density_rms 0.064
_refine_ls_extinction_method none
_refine_ls_goodness_of_fit_ref 1.025
_refine_ls_hydrogen_treatment mixed
_refine_ls_matrix_type full
_refine_ls_number_parameters 261
_refine_ls_number_reflns 6748
_refine_ls_number_restraints 0
_refine_ls_restrained_S_all 1.025
_refine_ls_R_factor_all 0.0965
_refine_ls_R_factor_gt 0.0636
_refine_ls_shift/su_max 0.001
_refine_ls_shift/su_mean 0.000
_refine_ls_structure_factor_coef Fsqd
_refine_ls_weighting_details 'w=1/[\s^2^(Fo^2^)+(0.0941P)^2^+4.3292P] where P=(Fo^2^+2Fc^2^)/3'
_refine_ls_weighting_scheme calc
_refine_ls_wR_factor_gt 0.1721
_refine_ls_wR_factor_ref 0.1925
_reflns_Friedel_coverage 0.000
_reflns_number_gt 4523
_reflns_number_total 6748
_reflns_threshold_expression 'I > 2\s(I)'
_cod_data_source_file jo7b00716_si_003.cif
_cod_data_source_block newcom
_cod_depositor_comments
;
The following automatic conversions were performed:

'_chemical_melting_point' tag was changed to
'_chemical_temperature_decomposition' since the value had been '511
dec.'. The value '511 dec.' was changed to '511'.

Automatic conversion script
Id: cif_fix_values 4973 2017-02-22 13:04:09Z antanas 

 Adding full bibliography for 4032610.cif.
;
_cod_original_sg_symbol_H-M 'C 2/c'
_cod_original_formula_sum 'C23 H32 Cl N2 O1.50'
_cod_database_code 4032610
_shelx_shelxl_version_number 2014/7
_shelx_space_group_comment
;
The symmetry employed for this shelxl refinement is uniquely defined
by the following loop, which should always be used as a source of
symmetry information in preference to the above space-group names.
They are only intended as comments.
;
_olex2_refinement_description
;
1. Fixed Uiso
 At 1.2 times of:
  All C(H) groups
 At 1.5 times of:
  All C(H,H,H) groups
2.a Aromatic/amide H refined with riding coordinates:
 C8(H8), C10(H10), C17(H17), C19(H19)
2.b Idealised Me refined as rotating group:
 C4(H4A,H4B,H4C), C5(H5A,H5B,H5C), C12(H12A,H12B,H12C), C13(H13A,H13B,H13C),
 C14(H14A,H14B,H14C), C21(H21A,H21B,H21C), C22(H22A,H22B,H22C), C23(H23A,H23B,
 H23C)
;
_olex2_submission_special_instructions 'No special instructions were received'

loop_
_space_group_symop_operation_xyz
'x, y, z'
'-x, y, -z+1/2'
'x+1/2, y+1/2, z'
'-x+1/2, y+1/2, -z+1/2'
'-x, -y, -z'
'x, -y, z-1/2'
'-x+1/2, -y+1/2, -z'
'x+1/2, -y+1/2, z-1/2'

loop_
_atom_site_label
_atom_site_type_symbol
_atom_site_fract_x
_atom_site_fract_y
_atom_site_fract_z
_atom_site_U_iso_or_equiv
_atom_site_adp_type
_atom_site_occupancy
_atom_site_site_symmetry_order
_atom_site_calc_flag
_atom_site_refinement_flags_posn
_atom_site_refinement_flags_adp
_atom_site_refinement_flags_occupancy
N1 N 0.19856(7) 0.78317(17) 0.10300(8) 0.0267(3) Uani 1 1 d . . .
N2 N 0.10826(7) 0.78563(17) 0.01263(8) 0.0267(3) Uani 1 1 d . . .
C1 C 0.15144(8) 0.8624(2) 0.06367(10) 0.0266(4) Uani 1 1 d . . .
H1 H 0.1504(8) 0.951(2) 0.0685(10) 0.017(5) Uiso 1 1 d . . .
C2 C 0.18605(8) 0.6511(2) 0.07643(10) 0.0277(4) Uani 1 1 d . . .
C3 C 0.12846(8) 0.6525(2) 0.01907(10) 0.0280(4) Uani 1 1 d . . .
C4 C 0.23137(9) 0.5422(2) 0.10627(11) 0.0352(5) Uani 1 1 d . . .
H4A H 0.2651 0.5655 0.0991 0.053 Uiso 1 1 calc GR . .
H4B H 0.2133 0.4565 0.0813 0.053 Uiso 1 1 calc GR . .
H4C H 0.2459 0.5320 0.1583 0.053 Uiso 1 1 calc GR . .
C5 C 0.09113(9) 0.5425(2) -0.03030(12) 0.0374(5) Uani 1 1 d . . .
H5A H 0.0543 0.5330 -0.0278 0.056 Uiso 1 1 calc GR . .
H5B H 0.1136 0.4569 -0.0157 0.056 Uiso 1 1 calc GR . .
H5C H 0.0808 0.5648 -0.0801 0.056 Uiso 1 1 calc GR . .
C6 C 0.25464(8) 0.8288(2) 0.16406(10) 0.0285(4) Uani 1 1 d . . .
C7 C 0.29488(8) 0.8957(2) 0.14916(10) 0.0307(4) Uani 1 1 d . . .
C8 C 0.34831(9) 0.9399(2) 0.20837(12) 0.0401(5) Uani 1 1 d . . .
H8 H 0.3766 0.9872 0.2002 0.048 Uiso 1 1 calc R . .
C9 C 0.36133(10) 0.9167(2) 0.27904(12) 0.0446(6) Uani 1 1 d . . .
C10 C 0.32037(10) 0.8477(2) 0.29092(11) 0.0418(5) Uani 1 1 d . . .
H10 H 0.3297 0.8304 0.3394 0.050 Uiso 1 1 calc R . .
C11 C 0.26569(9) 0.8027(2) 0.23374(10) 0.0330(4) Uani 1 1 d . . .
C12 C 0.28151(9) 0.9206(2) 0.07310(11) 0.0374(5) Uani 1 1 d . . .
H12A H 0.2738 0.8336 0.0474 0.056 Uiso 1 1 calc GR . .
H12B H 0.3160 0.9654 0.0741 0.056 Uiso 1 1 calc GR . .
H12C H 0.2460 0.9789 0.0479 0.056 Uiso 1 1 calc GR . .
C13 C 0.41963(14) 0.9661(3) 0.34237(15) 0.0726(10) Uani 1 1 d . . .
H13A H 0.4524 0.9064 0.3488 0.109 Uiso 1 1 calc GR . .
H13B H 0.4167 0.9650 0.3865 0.109 Uiso 1 1 calc GR . .
H13C H 0.4276 1.0591 0.3329 0.109 Uiso 1 1 calc GR . .
C14 C 0.22258(11) 0.7270(3) 0.24896(12) 0.0421(5) Uani 1 1 d . . .
H14A H 0.1813 0.7455 0.2103 0.063 Uiso 1 1 calc GR . .
H14B H 0.2276 0.7567 0.2957 0.063 Uiso 1 1 calc GR . .
H14C H 0.2306 0.6292 0.2508 0.063 Uiso 1 1 calc GR . .
C15 C 0.05078(8) 0.8361(2) -0.04352(10) 0.0276(4) Uani 1 1 d . . .
C16 C 0.04732(8) 0.8894(2) -0.10579(11) 0.0351(5) Uani 1 1 d . . .
C17 C -0.00861(9) 0.9343(3) -0.15973(11) 0.0406(5) Uani 1 1 d . . .
H17 H -0.0124 0.9724 -0.2028 0.049 Uiso 1 1 calc R . .
C18 C -0.05935(8) 0.9251(2) -0.15239(11) 0.0353(5) Uani 1 1 d . . .
C19 C -0.05338(8) 0.8722(2) -0.08922(11) 0.0317(4) Uani 1 1 d . . .
H19 H -0.0878 0.8666 -0.0838 0.038 Uiso 1 1 calc R . .
C20 C 0.00160(8) 0.8266(2) -0.03302(10) 0.0271(4) Uani 1 1 d . . .
C21 C 0.10175(10) 0.9001(3) -0.11461(13) 0.0506(7) Uani 1 1 d . . .
H21A H 0.1348 0.9422 -0.0712 0.076 Uiso 1 1 calc GR . .
H21B H 0.0921 0.9560 -0.1572 0.076 Uiso 1 1 calc GR . .
H21C H 0.1138 0.8090 -0.1211 0.076 Uiso 1 1 calc GR . .
C22 C -0.11926(9) 0.9723(3) -0.21303(12) 0.0475(6) Uani 1 1 d . . .
H22A H -0.1360 0.9029 -0.2512 0.071 Uiso 1 1 calc GR . .
H22B H -0.1141 1.0575 -0.2331 0.071 Uiso 1 1 calc GR . .
H22C H -0.1467 0.9871 -0.1943 0.071 Uiso 1 1 calc GR . .
C23 C 0.00661(9) 0.7700(3) 0.03523(11) 0.0366(5) Uani 1 1 d . . .
H23A H 0.0389 0.8168 0.0774 0.055 Uiso 1 1 calc GR . .
H23B H 0.0156 0.6725 0.0384 0.055 Uiso 1 1 calc GR . .
H23C H -0.0314 0.7836 0.0345 0.055 Uiso 1 1 calc GR . .
Cl1 Cl 0.17036(3) 1.19521(6) 0.03711(3) 0.04266(17) Uani 1 1 d . . .
O2 O 0.0000 0.5201(4) -0.2500 0.0848(10) Uani 1 2 d S T P
O1 O 0.18363(12) 1.2314(3) -0.10417(13) 0.0852(7) Uani 1 1 d . . .

loop_
_atom_site_aniso_label
_atom_site_aniso_U_11
_atom_site_aniso_U_22
_atom_site_aniso_U_33
_atom_site_aniso_U_23
_atom_site_aniso_U_13
_atom_site_aniso_U_12
N1 0.0176(7) 0.0361(9) 0.0201(7) -0.0013(6) 0.0047(6) 0.0011(6)
N2 0.0169(7) 0.0371(9) 0.0209(7) -0.0003(6) 0.0056(6) 0.0001(6)
C1 0.0185(8) 0.0332(11) 0.0227(8) -0.0001(8) 0.0062(7) 0.0017(7)
C2 0.0198(8) 0.0351(10) 0.0239(8) -0.0008(8) 0.0078(7) 0.0002(7)
C3 0.0191(8) 0.0373(11) 0.0238(9) -0.0013(8) 0.0080(7) -0.0016(8)
C4 0.0239(9) 0.0391(12) 0.0319(10) -0.0021(9) 0.0060(8) 0.0019(8)
C5 0.0221(9) 0.0421(12) 0.0368(11) -0.0077(9) 0.0064(8) -0.0045(8)
C6 0.0189(8) 0.0339(10) 0.0225(9) -0.0043(8) 0.0027(7) 0.0024(7)
C7 0.0217(8) 0.0340(11) 0.0284(9) -0.0045(8) 0.0065(8) 0.0019(8)
C8 0.0249(10) 0.0408(12) 0.0392(11) -0.0036(10) 0.0046(9) -0.0034(9)
C9 0.0341(11) 0.0408(13) 0.0309(11) -0.0059(9) -0.0047(9) 0.0003(10)
C10 0.0430(12) 0.0413(13) 0.0225(9) -0.0027(9) 0.0024(9) 0.0054(10)
C11 0.0313(10) 0.0344(11) 0.0239(9) -0.0001(8) 0.0068(8) 0.0055(8)
C12 0.0270(9) 0.0514(14) 0.0338(10) -0.0043(10) 0.0152(9) -0.0010(9)
C13 0.0555(17) 0.0662(19) 0.0432(15) -0.0066(14) -0.0148(13) -0.0173(15)
C14 0.0437(12) 0.0490(14) 0.0304(11) 0.0028(10) 0.0162(10) 0.0034(11)
C15 0.0164(8) 0.0402(11) 0.0214(8) 0.0007(8) 0.0059(7) 0.0024(7)
C16 0.0215(9) 0.0565(14) 0.0254(9) 0.0032(9) 0.0104(8) 0.0042(9)
C17 0.0257(9) 0.0693(16) 0.0228(9) 0.0085(10) 0.0091(8) 0.0087(10)
C18 0.0192(8) 0.0519(13) 0.0269(9) -0.0015(9) 0.0055(8) 0.0066(9)
C19 0.0186(8) 0.0423(12) 0.0322(10) -0.0029(9) 0.0112(8) 0.0010(8)
C20 0.0203(8) 0.0342(11) 0.0253(9) -0.0020(8) 0.0104(7) -0.0013(7)
C21 0.0278(10) 0.091(2) 0.0373(12) 0.0168(13) 0.0194(10) 0.0110(12)
C22 0.0227(10) 0.0739(18) 0.0352(11) 0.0094(12) 0.0063(9) 0.0138(11)
C23 0.0273(9) 0.0525(14) 0.0310(10) 0.0066(9) 0.0154(8) 0.0002(9)
Cl1 0.0463(3) 0.0406(3) 0.0547(4) -0.0024(2) 0.0355(3) -0.0025(2)
O2 0.0687(19) 0.118(3) 0.106(3) 0.000 0.072(2) 0.000
O1 0.0978(18) 0.0982(18) 0.0734(15) -0.0113(13) 0.0533(14) -0.0277(15)

loop_
_atom_type_symbol
_atom_type_description
_atom_type_scat_dispersion_real
_atom_type_scat_dispersion_imag
_atom_type_scat_source
C C 0.0033 0.0016 'International Tables Vol C Tables 4.2.6.8 and 6.1.1.4'
H H 0.0000 0.0000 'International Tables Vol C Tables 4.2.6.8 and 6.1.1.4'
Cl Cl 0.1484 0.1585 'International Tables Vol C Tables 4.2.6.8 and 6.1.1.4'
N N 0.0061 0.0033 'International Tables Vol C Tables 4.2.6.8 and 6.1.1.4'
O O 0.0106 0.0060 'International Tables Vol C Tables 4.2.6.8 and 6.1.1.4'

loop_
_audit_creation_date
2017-03-27

loop_
_geom_angle_atom_site_label_1
_geom_angle_atom_site_label_2
_geom_angle_atom_site_label_3
_geom_angle
C1 N1 C2 109.89(16)
C1 N1 C6 124.69(17)
C2 N1 C6 125.42(15)
C1 N2 C3 109.60(15)
C1 N2 C15 124.71(17)
C3 N2 C15 125.57(15)
N1 C1 N2 107.86(18)
N1 C2 C4 122.20(16)
C3 C2 N1 106.28(17)
C3 C2 C4 131.42(19)
N2 C3 C5 122.77(16)
C2 C3 N2 106.36(17)
C2 C3 C5 130.86(19)
C7 C6 N1 117.61(17)
C11 C6 N1 118.75(18)
C11 C6 C7 123.64(17)
C6 C7 C12 121.99(17)
C8 C7 C6 116.91(19)
C8 C7 C12 121.10(19)
C9 C8 C7 121.6(2)
C8 C9 C13 120.5(3)
C10 C9 C8 119.21(19)
C10 C9 C13 120.2(2)
C9 C10 C11 121.8(2)
C6 C11 C10 116.9(2)
C6 C11 C14 123.02(18)
C10 C11 C14 120.11(19)
C16 C15 N2 118.00(16)
C16 C15 C20 123.34(17)
C20 C15 N2 118.65(16)
C15 C16 C17 117.05(17)
C15 C16 C21 121.79(17)
C17 C16 C21 121.16(19)
C16 C17 C18 121.85(19)
C17 C18 C22 119.91(19)
C19 C18 C17 118.78(17)
C19 C18 C22 121.31(18)
C18 C19 C20 121.96(17)
C15 C20 C23 122.36(17)
C19 C20 C15 117.02(17)
C19 C20 C23 120.62(17)

loop_
_geom_bond_atom_site_label_1
_geom_bond_atom_site_label_2
_geom_bond_distance
N1 C1 1.327(2)
N1 C2 1.389(3)
N1 C6 1.447(2)
N2 C1 1.332(2)
N2 C3 1.390(3)
N2 C15 1.446(2)
C2 C3 1.369(2)
C2 C4 1.472(3)
C3 C5 1.478(3)
C6 C7 1.390(3)
C6 C11 1.387(3)
C7 C8 1.390(3)
C7 C12 1.497(3)
C8 C9 1.386(3)
C9 C10 1.379(4)
C9 C13 1.509(3)
C10 C11 1.393(3)
C11 C14 1.500(3)
C15 C16 1.386(3)
C15 C20 1.393(2)
C16 C17 1.389(3)
C16 C21 1.506(3)
C17 C18 1.393(3)
C18 C19 1.376(3)
C18 C22 1.505(3)
C19 C20 1.392(3)
C20 C23 1.499(3)

loop_
_smtbx_masks_void_nr
_smtbx_masks_void_average_x
_smtbx_masks_void_average_y
_smtbx_masks_void_average_z
_smtbx_masks_void_volume
_smtbx_masks_void_count_electrons
1 0.000 0.251 0.750 95.2 30.1
2 0.000 0.749 0.250 95.2 30.1
3 0.500 0.249 0.250 95.2 30.1
4 0.500 0.751 0.750 95.2 30.1
